data_7231124
loop_
_publ_author_name
'Fan, Liming'
'Zhang, Yujuan'
'Liang, Jinfang'
'Wang, Xiaoqing'
'Lv, Hongxiao'
'Wang, Jiang'
'Zhao, Li'
'Zhang, Xiutang'

_publ_section_title
;
 Structural diversity, magnetic properties, and luminescence sensing of
 five 3D coordination polymers derived from designed
 3,5-di(2&#x2032;,4&#x2032;-dicarboxylphenyl)benozoic acid
;
_journal_issue 33
_journal_name_full CrystEngComm
_journal_page_first 4752
_journal_paper_doi 10.1039/C8CE00877A
_journal_volume 20
_journal_year 2018
_chemical_formula_moiety 'C164 H108 Cd8 N24 O44, 10(H2 O)'
_chemical_formula_sum 'C164 H128 Cd8 N24 O54'
_chemical_formula_weight 4198.10
_space_group_crystal_system monoclinic
_space_group_IT_number 15
_space_group_name_Hall '-I 2ya'
_space_group_name_H-M_alt 'I 1 2/a 1'
_symmetry_space_group_name_Hall '-I 2ya'
_symmetry_space_group_name_H-M 'I 1 2/a 1'
_atom_sites_solution_hydrogens mixed
_audit_creation_method SHELXL-2018/3
_audit_update_record
;
2018-06-19 deposited with the CCDC.
2018-07-11 downloaded from the CCDC.
;
_cell_angle_alpha 90
_cell_angle_beta 114.875(3)
_cell_angle_gamma 90
_cell_formula_units_Z 2
_cell_length_a 25.7978(13)
_cell_length_b 14.0191(5)
_cell_length_c 26.2388(9)
_cell_measurement_reflns_used 9922
_cell_measurement_temperature 296(2)
_cell_measurement_theta_max 27.234
_cell_measurement_theta_min 3.051
_cell_volume 8609.2(6)
_computing_structure_refinement 'SHELXL-2018/3 (Sheldrick, 2018)'
_diffrn_ambient_temperature 296(2)
_diffrn_measured_fraction_theta_full 0.998
_diffrn_measured_fraction_theta_max 0.995
_diffrn_measurement_device_type 'phi and omega scans'
_diffrn_measurement_method 'phi and omega scans'
_diffrn_radiation_type MoK\a
_diffrn_radiation_wavelength 0.71073
_diffrn_reflns_av_R_equivalents 0.0677
_diffrn_reflns_av_unetI/netI 0.0443
_diffrn_reflns_Laue_measured_fraction_full 0.998
_diffrn_reflns_Laue_measured_fraction_max 0.995
_diffrn_reflns_limit_h_max 33
_diffrn_reflns_limit_h_min -33
_diffrn_reflns_limit_k_max 18
_diffrn_reflns_limit_k_min -18
_diffrn_reflns_limit_l_max 34
_diffrn_reflns_limit_l_min -34
_diffrn_reflns_number 66423
_diffrn_reflns_point_group_measured_fraction_full 0.998
_diffrn_reflns_point_group_measured_fraction_max 0.995
_diffrn_reflns_theta_full 25.242
_diffrn_reflns_theta_max 27.600
_diffrn_reflns_theta_min 3.051
_exptl_absorpt_coefficient_mu 1.060
_exptl_absorpt_correction_T_max 0.7456
_exptl_absorpt_correction_T_min 0.6518
_exptl_absorpt_process_details
;
SADABS-2012/1 (Bruker,2012) was used for absorption correction.
wR2(int) was 0.0716 before and 0.0604 after correction.
The Ratio of minimum to maximum transmission is 0.8742.
The \l/2 correction factor is 0.0015.
;
_exptl_crystal_colour colourless
_exptl_crystal_density_diffrn 1.619
_exptl_crystal_description block
_exptl_crystal_F_000 4192
_exptl_crystal_size_max 0.280
_exptl_crystal_size_mid 0.200
_exptl_crystal_size_min 0.200
_refine_diff_density_max 2.252
_refine_diff_density_min -1.973
_refine_diff_density_rms 0.151
_refine_ls_extinction_method none
_refine_ls_goodness_of_fit_ref 1.041
_refine_ls_hydrogen_treatment constr
_refine_ls_matrix_type full
_refine_ls_number_parameters 562
_refine_ls_number_reflns 9946
_refine_ls_number_restraints 1
_refine_ls_restrained_S_all 1.050
_refine_ls_R_factor_all 0.0827
_refine_ls_R_factor_gt 0.0587
_refine_ls_shift/su_max 0.002
_refine_ls_shift/su_mean 0.000
_refine_ls_structure_factor_coef Fsqd
_refine_ls_weighting_details 'w=1/[\s^2^(Fo^2^)+(0.0843P)^2^+68.3920P] where P=(Fo^2^+2Fc^2^)/3'
_refine_ls_weighting_scheme calc
_refine_ls_wR_factor_gt 0.1533
_refine_ls_wR_factor_ref 0.1667
_reflns_Friedel_coverage 0.000
_reflns_number_gt 7562
_reflns_number_total 9946
_reflns_threshold_expression 'I > 2\s(I)'
_cod_data_source_file c8ce00877a2.cif
_cod_data_source_block 3
_cod_depositor_comments 'Adding full bibliography for 7231121--7231125.cif.'
_cod_database_code 7231124
_shelx_shelxl_version_number 2018/3
_shelx_space_group_comment
;
The symmetry employed for this shelxl refinement is uniquely defined
by the following loop, which should always be used as a source of
symmetry information in preference to the above space-group names.
They are only intended as comments.
;
_shelx_estimated_absorpt_t_min 0.756
_shelx_estimated_absorpt_t_max 0.816

loop_
_space_group_symop_operation_xyz
'x, y, z'
'-x+1/2, y, -z'
'x+1/2, y+1/2, z+1/2'
'-x+1, y+1/2, -z+1/2'
'-x, -y, -z'
'x-1/2, -y, z'
'-x+1/2, -y+1/2, -z+1/2'
'x, -y+1/2, z+1/2'

loop_
_atom_site_label
_atom_site_type_symbol
_atom_site_fract_x
_atom_site_fract_y
_atom_site_fract_z
_atom_site_U_iso_or_equiv
_atom_site_adp_type
_atom_site_occupancy
_atom_site_site_symmetry_order
_atom_site_calc_flag
_atom_site_refinement_flags_posn
_atom_site_refinement_flags_adp
_atom_site_refinement_flags_occupancy
Cd1 Cd 0.87059(2) 0.22199(2) 0.54380(2) 0.02604(12) Uani 1 1 d . . .
Cd2 Cd 0.70904(2) 0.83580(3) 0.23805(2) 0.03505(13) Uani 1 1 d . . .
O1 O 0.44190(19) 0.4605(5) 0.1953(2) 0.0652(15) Uani 1 1 d . . .
O2 O 0.48222(17) 0.5129(3) 0.14141(17) 0.0487(11) Uani 1 1 d . . .
H2 H 0.447655 0.521183 0.118215 0.073 Uiso 1 1 d R U .
O3 O 0.6680(2) 0.7034(4) 0.2494(2) 0.0650(15) Uani 1 1 d . . .
O4 O 0.7244(2) 0.5770(4) 0.2711(2) 0.0581(13) Uani 1 1 d . . .
O5 O 0.7367(2) 0.8594(3) 0.32820(17) 0.0510(11) Uani 1 1 d . . .
O6 O 0.79660(19) 0.7374(3) 0.34320(18) 0.0435(10) Uani 1 1 d . . .
O7 O 0.8259(2) 1.0945(3) 0.48169(19) 0.0579(13) Uani 1 1 d . . .
O8 O 0.88083(18) 1.0487(3) 0.56587(18) 0.0469(11) Uani 1 1 d . . .
O9 O 0.85956(15) 0.3989(3) 0.53338(15) 0.0329(8) Uani 1 1 d . . .
O10 O 0.79905(18) 0.3048(3) 0.46903(19) 0.0450(11) Uani 1 1 d . . .
O11 O 0.80168(18) 0.2072(3) 0.58072(19) 0.0486(11) Uani 1 1 d . . .
H11A H 0.768401 0.231513 0.567161 0.073 Uiso 1 1 d R U .
H11B H 0.801181 0.156353 0.598141 0.073 Uiso 1 1 d DR U .
O12 O 0.8193(3) 0.0232(4) 0.6463(3) 0.091(2) Uani 1 1 d . . .
H12A H 0.834738 0.017539 0.623464 0.136 Uiso 1 1 d DR U .
H12B H 0.805608 -0.030521 0.649374 0.136 Uiso 1 1 d R U .
O13 O 0.7920(9) 0.2364(16) 0.8492(9) 0.152(7) Uiso 0.5 1 d . . P
H13A H 0.762154 0.268621 0.830187 0.182 Uiso 0.5 1 d R U P
H13B H 0.792894 0.225711 0.881446 0.182 Uiso 0.5 1 d R U P
O14 O 0.7297(9) 0.1230(16) 0.7603(9) 0.152(7) Uiso 0.5 1 d . . P
H14A H 0.730879 0.063800 0.767606 0.182 Uiso 0.5 1 d R U P
H14B H 0.750089 0.152770 0.790276 0.182 Uiso 0.5 1 d R U P
O15 O 0.7015(12) 0.335(2) 0.7887(11) 0.199(11) Uiso 0.5 1 d . . P
H15A H 0.723759 0.353432 0.774185 0.239 Uiso 0.5 1 d R U P
H15B H 0.697259 0.380772 0.807875 0.239 Uiso 0.5 1 d R U P
N1 N 0.9393(2) 0.2831(4) 1.0077(2) 0.0438(12) Uani 1 1 d . . .
N2 N 0.9704(2) 0.2788(4) 0.9411(2) 0.0471(14) Uani 1 1 d . . .
N3 N 0.9701(2) 0.2422(3) 0.72778(18) 0.0317(10) Uani 1 1 d . . .
N4 N 0.9360(2) 0.2403(3) 0.63555(18) 0.0321(10) Uani 1 1 d . . .
N5 N 0.6345(2) 0.9211(4) 0.1903(2) 0.0504(14) Uani 1 1 d . . .
N6 N 0.5663(2) 0.9752(4) 0.1140(2) 0.0460(13) Uani 1 1 d . . .
C1 C 0.9921(4) 0.3230(7) 1.0274(3) 0.071(3) Uani 1 1 d . . .
H1 H 1.011606 0.348428 1.063195 0.085 Uiso 1 1 calc R U .
C2 C 1.0122(4) 0.3205(8) 0.9873(3) 0.080(3) Uani 1 1 d . . .
H2A H 1.047434 0.342672 0.990552 0.096 Uiso 1 1 calc R U .
C3 C 0.9277(3) 0.2580(5) 0.9557(3) 0.0436(15) Uani 1 1 d . . .
H3 H 0.893657 0.229141 0.931708 0.052 Uiso 1 1 calc R U .
C4 C 0.9700(3) 0.2663(5) 0.8868(2) 0.0431(15) Uani 1 1 d . . .
C5 C 1.0195(3) 0.2377(5) 0.8826(2) 0.0470(16) Uani 1 1 d . . .
H5 H 1.052610 0.224982 0.914758 0.056 Uiso 1 1 calc R U .
C6 C 1.0189(3) 0.2284(5) 0.8293(2) 0.0431(14) Uani 1 1 d . . .
H6 H 1.051771 0.209197 0.825858 0.052 Uiso 1 1 calc R U .
C7 C 0.9703(2) 0.2472(4) 0.7825(2) 0.0334(12) Uani 1 1 d . . .
C8 C 0.9210(3) 0.2740(5) 0.7874(2) 0.0458(15) Uani 1 1 d . . .
H8 H 0.887752 0.286032 0.755368 0.055 Uiso 1 1 calc R U .
C9 C 0.9211(3) 0.2829(5) 0.8397(3) 0.0493(16) Uani 1 1 d . . .
H9 H 0.887764 0.300189 0.842983 0.059 Uiso 1 1 calc R U .
C10 C 1.0148(2) 0.2611(4) 0.7147(2) 0.0345(12) Uani 1 1 d . . .
H10 H 1.052517 0.272391 0.739715 0.041 Uiso 1 1 calc R U .
C11 C 0.9936(3) 0.2600(4) 0.6584(2) 0.0353(12) Uani 1 1 d . . .
H11 H 1.014750 0.271042 0.637709 0.042 Uiso 1 1 calc R U .
C12 C 0.9236(2) 0.2301(4) 0.6787(2) 0.0339(12) Uani 1 1 d . . .
H12 H 0.887233 0.216142 0.676028 0.041 Uiso 1 1 calc R U .
C13 C 0.8161(2) 0.3871(3) 0.4886(2) 0.0258(10) Uani 1 1 d . . .
C14 C 0.7840(2) 0.4722(3) 0.4556(2) 0.0221(9) Uani 1 1 d . . .
C15 C 0.8060(2) 0.5636(3) 0.4722(2) 0.0224(9) Uani 1 1 d . . .
H15 H 0.839728 0.571301 0.504405 0.027 Uiso 1 1 calc R U .
C16 C 0.7780(2) 0.6436(3) 0.44121(19) 0.0213(9) Uani 1 1 d . . .
C17 C 0.7264(2) 0.6300(3) 0.3947(2) 0.0228(10) Uani 1 1 d . . .
H17 H 0.706925 0.682817 0.374114 0.027 Uiso 1 1 calc R U .
C18 C 0.7029(2) 0.5395(3) 0.3780(2) 0.0235(10) Uani 1 1 d . . .
C19 C 0.7325(2) 0.4613(3) 0.4089(2) 0.0243(10) Uani 1 1 d . . .
H19 H 0.717459 0.400423 0.398143 0.029 Uiso 1 1 calc R U .
C20 C 0.6467(2) 0.5272(3) 0.3288(2) 0.0245(10) Uani 1 1 d . . .
C21 C 0.6022(2) 0.4809(4) 0.3356(2) 0.0306(11) Uani 1 1 d . . .
H21 H 0.608059 0.456985 0.370641 0.037 Uiso 1 1 calc R U .
C22 C 0.5493(2) 0.4703(4) 0.2907(2) 0.0331(12) Uani 1 1 d . . .
H22 H 0.519715 0.440851 0.296228 0.040 Uiso 1 1 calc R U .
C23 C 0.5400(2) 0.5028(4) 0.2379(2) 0.0324(12) Uani 1 1 d . . .
C24 C 0.5838(2) 0.5508(4) 0.2311(2) 0.0339(12) Uani 1 1 d . . .
H24 H 0.577795 0.574498 0.195947 0.041 Uiso 1 1 calc R U .
C25 C 0.6360(2) 0.5637(4) 0.2757(2) 0.0302(11) Uani 1 1 d . . .
C26 C 0.4828(2) 0.4903(4) 0.1898(2) 0.0364(13) Uani 1 1 d . . .
C27 C 0.6804(3) 0.6183(5) 0.2645(2) 0.0398(14) Uani 1 1 d . . .
C28 C 0.8007(2) 0.7414(3) 0.4601(2) 0.0228(10) Uani 1 1 d . . .
C29 C 0.8244(2) 0.7634(3) 0.5169(2) 0.0271(10) Uani 1 1 d . . .
H29 H 0.829227 0.715188 0.542871 0.033 Uiso 1 1 calc R U .
C30 C 0.8411(2) 0.8559(4) 0.5360(2) 0.0303(11) Uani 1 1 d . . .
H30 H 0.857666 0.868520 0.574313 0.036 Uiso 1 1 calc R U .
C31 C 0.8333(2) 0.9286(3) 0.4984(2) 0.0286(11) Uani 1 1 d . . .
C32 C 0.8103(2) 0.9082(4) 0.4418(2) 0.0321(11) Uani 1 1 d . . .
H32 H 0.804845 0.957463 0.416270 0.038 Uiso 1 1 calc R U .
C33 C 0.7951(2) 0.8160(4) 0.4219(2) 0.0284(11) Uani 1 1 d . . .
C34 C 0.8476(2) 1.0307(4) 0.5164(2) 0.0355(13) Uani 1 1 d . . .
C35 C 0.7749(3) 0.8015(4) 0.3597(2) 0.0343(12) Uani 1 1 d . . .
C36 C 0.5584(3) 1.0091(6) 0.0209(3) 0.0584(19) Uani 1 1 d . . .
H36 H 0.597889 1.015048 0.035412 0.070 Uiso 1 1 calc R U .
C37 C 0.5324(3) 0.9890(5) 0.0564(3) 0.0459(15) Uani 1 1 d . . .
C38 C 0.4737(3) 0.9798(6) 0.0349(3) 0.0562(19) Uani 1 1 d . . .
H38 H 0.456243 0.966155 0.058732 0.067 Uiso 1 1 calc R U .
C39 C 0.5583(3) 1.0134(6) 0.1579(3) 0.061(2) Uani 1 1 d . . .
H39 H 0.529269 1.054812 0.155606 0.073 Uiso 1 1 calc R U .
C40 C 0.6000(3) 0.9799(6) 0.2046(3) 0.0606(19) Uani 1 1 d . . .
H40 H 0.604956 0.994040 0.240972 0.073 Uiso 1 1 calc R U .
C41 C 0.6130(3) 0.9212(6) 0.1356(3) 0.0533(17) Uani 1 1 d . . .
H41 H 0.628323 0.888048 0.114407 0.064 Uiso 1 1 calc R U .

loop_
_atom_site_aniso_label
_atom_site_aniso_U_11
_atom_site_aniso_U_22
_atom_site_aniso_U_33
_atom_site_aniso_U_23
_atom_site_aniso_U_13
_atom_site_aniso_U_12
Cd1 0.0352(2) 0.01803(17) 0.02030(18) -0.00057(13) 0.00716(15) 0.00324(14)
Cd2 0.0413(3) 0.0341(2) 0.0328(2) 0.00122(16) 0.01869(19) -0.00318(17)
O1 0.030(2) 0.109(5) 0.045(3) 0.008(3) 0.005(2) -0.017(3)
O2 0.032(2) 0.064(3) 0.036(2) 0.011(2) 0.0015(18) -0.006(2)
O3 0.062(3) 0.061(3) 0.060(3) 0.030(3) 0.014(3) -0.023(3)
O4 0.053(3) 0.069(3) 0.065(3) -0.013(3) 0.038(3) -0.018(3)
O5 0.070(3) 0.043(2) 0.030(2) 0.0053(19) 0.011(2) 0.010(2)
O6 0.058(3) 0.038(2) 0.041(2) -0.0078(18) 0.027(2) -0.005(2)
O7 0.086(4) 0.0179(19) 0.046(3) -0.0050(18) 0.004(2) 0.002(2)
O8 0.046(2) 0.031(2) 0.040(2) -0.0145(18) -0.0047(19) -0.0006(18)
O9 0.0305(19) 0.032(2) 0.0294(19) 0.0055(15) 0.0058(16) 0.0072(16)
O10 0.042(2) 0.0170(17) 0.054(3) 0.0042(17) -0.002(2) 0.0001(16)
O11 0.037(2) 0.052(3) 0.055(3) 0.009(2) 0.017(2) 0.009(2)
O12 0.075(4) 0.096(5) 0.100(5) 0.017(4) 0.035(4) -0.004(4)
N1 0.057(3) 0.048(3) 0.029(2) -0.002(2) 0.021(2) -0.014(3)
N2 0.054(3) 0.064(4) 0.025(2) -0.009(2) 0.018(2) -0.021(3)
N3 0.039(3) 0.030(2) 0.025(2) -0.0003(18) 0.012(2) -0.0008(19)
N4 0.045(3) 0.025(2) 0.027(2) -0.0018(18) 0.016(2) 0.001(2)
N5 0.051(3) 0.054(3) 0.048(3) 0.007(3) 0.023(3) 0.014(3)
N6 0.044(3) 0.049(3) 0.052(3) 0.005(3) 0.027(3) 0.006(2)
C1 0.074(5) 0.110(7) 0.035(4) -0.022(4) 0.028(4) -0.048(5)
C2 0.075(5) 0.130(8) 0.040(4) -0.024(5) 0.028(4) -0.060(6)
C3 0.048(4) 0.052(4) 0.034(3) -0.007(3) 0.021(3) -0.016(3)
C4 0.053(4) 0.052(4) 0.028(3) -0.002(3) 0.020(3) -0.013(3)
C5 0.042(3) 0.070(4) 0.023(3) 0.001(3) 0.008(3) -0.012(3)
C6 0.044(3) 0.057(4) 0.030(3) 0.000(3) 0.017(3) -0.007(3)
C7 0.040(3) 0.036(3) 0.022(3) -0.001(2) 0.012(2) -0.006(2)
C8 0.043(3) 0.067(4) 0.026(3) 0.004(3) 0.012(3) 0.008(3)
C9 0.050(4) 0.069(5) 0.036(3) -0.001(3) 0.025(3) -0.001(3)
C10 0.033(3) 0.039(3) 0.028(3) -0.003(2) 0.009(2) 0.002(2)
C11 0.043(3) 0.035(3) 0.031(3) -0.008(2) 0.019(3) -0.002(2)
C12 0.034(3) 0.037(3) 0.025(3) -0.003(2) 0.007(2) -0.003(2)
C13 0.027(3) 0.021(2) 0.033(3) 0.007(2) 0.015(2) 0.0020(19)
C14 0.023(2) 0.019(2) 0.026(2) 0.0012(18) 0.011(2) -0.0010(18)
C15 0.021(2) 0.023(2) 0.022(2) 0.0026(18) 0.0079(19) 0.0020(18)
C16 0.026(2) 0.018(2) 0.021(2) -0.0023(17) 0.011(2) -0.0032(18)
C17 0.027(2) 0.019(2) 0.023(2) 0.0030(18) 0.011(2) 0.0020(18)
C18 0.025(2) 0.022(2) 0.023(2) 0.0013(18) 0.009(2) -0.0033(19)
C19 0.027(2) 0.019(2) 0.027(2) 0.0033(19) 0.012(2) -0.0033(19)
C20 0.023(2) 0.020(2) 0.026(2) 0.0024(18) 0.006(2) -0.0003(18)
C21 0.032(3) 0.030(3) 0.028(3) 0.004(2) 0.011(2) -0.006(2)
C22 0.026(3) 0.035(3) 0.037(3) 0.003(2) 0.012(2) -0.007(2)
C23 0.028(3) 0.028(3) 0.036(3) 0.002(2) 0.009(2) 0.000(2)
C24 0.035(3) 0.034(3) 0.029(3) 0.010(2) 0.010(2) -0.004(2)
C25 0.029(3) 0.031(3) 0.029(3) 0.006(2) 0.010(2) -0.007(2)
C26 0.030(3) 0.034(3) 0.037(3) 0.002(2) 0.006(2) -0.003(2)
C27 0.038(3) 0.057(4) 0.021(3) -0.003(3) 0.009(2) -0.020(3)
C28 0.024(2) 0.017(2) 0.027(2) 0.0002(18) 0.011(2) 0.0004(18)
C29 0.032(3) 0.021(2) 0.024(2) 0.0023(19) 0.007(2) 0.001(2)
C30 0.032(3) 0.030(3) 0.023(2) -0.008(2) 0.006(2) -0.002(2)
C31 0.030(3) 0.018(2) 0.030(3) -0.003(2) 0.004(2) 0.0021(19)
C32 0.041(3) 0.022(2) 0.030(3) 0.000(2) 0.011(2) -0.001(2)
C33 0.036(3) 0.022(2) 0.025(2) -0.0026(19) 0.010(2) 0.000(2)
C34 0.030(3) 0.027(3) 0.039(3) -0.008(2) 0.005(2) -0.002(2)
C35 0.052(3) 0.022(3) 0.029(3) -0.002(2) 0.017(3) -0.011(2)
C36 0.034(3) 0.085(5) 0.064(5) 0.013(4) 0.028(3) 0.004(3)
C37 0.040(3) 0.050(4) 0.054(4) 0.008(3) 0.026(3) 0.007(3)
C38 0.041(4) 0.073(5) 0.067(5) 0.015(4) 0.036(4) 0.003(3)
C39 0.072(5) 0.059(5) 0.067(5) 0.006(4) 0.045(4) 0.022(4)
C40 0.072(5) 0.063(5) 0.057(4) -0.003(4) 0.037(4) 0.014(4)
C41 0.048(4) 0.066(5) 0.049(4) 0.002(3) 0.023(3) 0.013(3)

loop_
_atom_type_symbol
_atom_type_description
_atom_type_scat_dispersion_real
_atom_type_scat_dispersion_imag
_atom_type_scat_source
C C 0.0033 0.0016 'International Tables Vol C Tables 4.2.6.8 and 6.1.1.4'
H H 0.0000 0.0000 'International Tables Vol C Tables 4.2.6.8 and 6.1.1.4'
Cd Cd -0.8075 1.2024 'International Tables Vol C Tables 4.2.6.8 and 6.1.1.4'
N N 0.0061 0.0033 'International Tables Vol C Tables 4.2.6.8 and 6.1.1.4'
O O 0.0106 0.0060 'International Tables Vol C Tables 4.2.6.8 and 6.1.1.4'

loop_
_geom_angle_atom_site_label_1
_geom_angle_atom_site_label_2
_geom_angle_atom_site_label_3
_geom_angle
_geom_angle_site_symmetry_1
_geom_angle_site_symmetry_3
N4 Cd1 N1 94.59(18) . 8_554
N4 Cd1 O10 142.07(15) . .
N1 Cd1 O10 98.01(18) 8_554 .
N4 Cd1 O11 85.88(16) . .
N1 Cd1 O11 173.24(17) 8_554 .
O10 Cd1 O11 85.63(16) . .
N4 Cd1 O7 137.38(15) . 1_545
N1 Cd1 O7 86.0(2) 8_554 1_545
O10 Cd1 O7 79.31(14) . 1_545
O11 Cd1 O7 89.04(18) . 1_545
N4 Cd1 O8 84.62(14) . 1_545
N1 Cd1 O8 92.32(17) 8_554 1_545
O10 Cd1 O8 130.13(13) . 1_545
O11 Cd1 O8 81.00(16) . 1_545
O7 Cd1 O8 52.82(14) 1_545 1_545
N4 Cd1 O9 90.18(14) . .
N1 Cd1 O9 93.25(16) 8_554 .
O10 Cd1 O9 53.61(12) . .
O11 Cd1 O9 93.50(14) . .
O7 Cd1 O9 132.40(14) 1_545 .
O8 Cd1 O9 172.67(13) 1_545 .
N5 Cd2 O5 110.40(19) . .
N5 Cd2 O4 100.1(2) . 7_665
O5 Cd2 O4 96.84(19) . 7_665
N5 Cd2 O3 100.5(2) . .
O5 Cd2 O3 86.49(19) . .
O4 Cd2 O3 156.5(2) 7_665 .
N5 Cd2 O6 90.92(19) . 7_665
O5 Cd2 O6 158.05(16) . 7_665
O4 Cd2 O6 84.00(17) 7_665 7_665
O3 Cd2 O6 84.47(19) . 7_665
N5 Cd2 Cd2 156.22(16) . 7_665
O5 Cd2 Cd2 90.80(12) . 7_665
O4 Cd2 Cd2 87.46(15) 7_665 7_665
O3 Cd2 Cd2 69.24(16) . 7_665
O6 Cd2 Cd2 67.29(11) 7_665 7_665
C26 O2 H2 108.1 . .
C27 O3 Cd2 139.8(5) . .
C27 O4 Cd2 116.3(5) . 7_665
C35 O5 Cd2 114.6(4) . .
C35 O6 Cd2 141.9(4) . 7_665
C34 O7 Cd1 95.8(3) . 1_565
C34 O8 Cd1 89.8(3) . 1_565
C13 O9 Cd1 89.3(3) . .
C13 O10 Cd1 95.4(3) . .
Cd1 O11 H11A 126.5 . .
Cd1 O11 H11B 118.5 . .
H11A O11 H11B 108.7 . .
H12A O12 H12B 108.8 . .
H13A O13 H13B 108.4 . .
H14A O14 H14B 108.6 . .
H15A O15 H15B 108.6 . .
C3 N1 C1 105.0(5) . .
C3 N1 Cd1 122.2(4) . 8
C1 N1 Cd1 132.0(4) . 8
C3 N2 C2 106.0(5) . .
C3 N2 C4 126.4(5) . .
C2 N2 C4 127.4(6) . .
C12 N3 C10 107.0(5) . .
C12 N3 C7 125.9(5) . .
C10 N3 C7 126.6(5) . .
C12 N4 C11 105.0(5) . .
C12 N4 Cd1 123.6(4) . .
C11 N4 Cd1 131.3(4) . .
C41 N5 C40 106.0(6) . .
C41 N5 Cd2 120.0(5) . .
C40 N5 Cd2 134.0(5) . .
C41 N6 C39 107.3(6) . .
C41 N6 C37 125.3(6) . .
C39 N6 C37 127.5(6) . .
C2 C1 N1 110.1(6) . .
C2 C1 H1 124.9 . .
N1 C1 H1 124.9 . .
C1 C2 N2 106.4(7) . .
C1 C2 H2A 126.8 . .
N2 C2 H2A 126.8 . .
N1 C3 N2 112.4(6) . .
N1 C3 H3 123.8 . .
N2 C3 H3 123.8 . .
C9 C4 C5 120.8(6) . .
C9 C4 N2 119.8(6) . .
C5 C4 N2 119.5(6) . .
C4 C5 C6 118.8(6) . .
C4 C5 H5 120.6 . .
C6 C5 H5 120.6 . .
C7 C6 C5 120.3(6) . .
C7 C6 H6 119.8 . .
C5 C6 H6 119.8 . .
C6 C7 C8 120.0(5) . .
C6 C7 N3 120.6(5) . .
C8 C7 N3 119.4(5) . .
C9 C8 C7 120.2(6) . .
C9 C8 H8 119.9 . .
C7 C8 H8 119.9 . .
C4 C9 C8 119.9(6) . .
C4 C9 H9 120.0 . .
C8 C9 H9 120.0 . .
C11 C10 N3 106.2(5) . .
C11 C10 H10 126.9 . .
N3 C10 H10 126.9 . .
C10 C11 N4 110.3(5) . .
C10 C11 H11 124.8 . .
N4 C11 H11 124.8 . .
N4 C12 N3 111.5(5) . .
N4 C12 H12 124.3 . .
N3 C12 H12 124.3 . .
O9 C13 O10 121.7(4) . .
O9 C13 C14 119.8(4) . .
O10 C13 C14 118.5(4) . .
C19 C14 C15 119.3(4) . .
C19 C14 C13 120.9(4) . .
C15 C14 C13 119.8(4) . .
C14 C15 C16 121.0(4) . .
C14 C15 H15 119.5 . .
C16 C15 H15 119.5 . .
C17 C16 C15 118.0(4) . .
C17 C16 C28 121.0(4) . .
C15 C16 C28 120.8(4) . .
C16 C17 C18 122.1(4) . .
C16 C17 H17 119.0 . .
C18 C17 H17 119.0 . .
C19 C18 C17 118.4(4) . .
C19 C18 C20 120.7(4) . .
C17 C18 C20 120.9(4) . .
C18 C19 C14 121.1(4) . .
C18 C19 H19 119.4 . .
C14 C19 H19 119.4 . .
C21 C20 C25 118.0(4) . .
C21 C20 C18 119.7(4) . .
C25 C20 C18 122.2(4) . .
C22 C21 C20 120.8(5) . .
C22 C21 H21 119.6 . .
C20 C21 H21 119.6 . .
C23 C22 C21 120.7(5) . .
C23 C22 H22 119.7 . .
C21 C22 H22 119.7 . .
C22 C23 C24 118.8(5) . .
C22 C23 C26 120.1(5) . .
C24 C23 C26 121.0(5) . .
C25 C24 C23 120.9(5) . .
C25 C24 H24 119.6 . .
C23 C24 H24 119.6 . .
C24 C25 C20 120.8(5) . .
C24 C25 C27 117.0(5) . .
C20 C25 C27 122.2(5) . .
O1 C26 O2 123.4(5) . .
O1 C26 C23 123.1(5) . .
O2 C26 C23 113.5(5) . .
O4 C27 O3 126.5(6) . .
O4 C27 C25 118.0(6) . .
O3 C27 C25 115.5(6) . .
C29 C28 C33 117.8(4) . .
C29 C28 C16 119.7(4) . .
C33 C28 C16 122.4(4) . .
C28 C29 C30 121.5(5) . .
C28 C29 H29 119.2 . .
C30 C29 H29 119.2 . .
C31 C30 C29 120.3(5) . .
C31 C30 H30 119.9 . .
C29 C30 H30 119.9 . .
C30 C31 C32 119.1(5) . .
C30 C31 C34 122.5(5) . .
C32 C31 C34 118.3(5) . .
C31 C32 C33 121.6(5) . .
C31 C32 H32 119.2 . .
C33 C32 H32 119.2 . .
C32 C33 C28 119.6(5) . .
C32 C33 C35 116.6(5) . .
C28 C33 C35 123.8(4) . .
O7 C34 O8 121.7(5) . .
O7 C34 C31 118.9(5) . .
O8 C34 C31 119.5(5) . .
O6 C35 O5 125.3(5) . .
O6 C35 C33 118.6(5) . .
O5 C35 C33 116.0(5) . .
C38 C36 C37 120.2(6) 5_675 .
C38 C36 H36 119.9 5_675 .
C37 C36 H36 119.9 . .
C38 C37 C36 120.1(7) . .
C38 C37 N6 120.4(6) . .
C36 C37 N6 119.5(6) . .
C36 C38 C37 119.7(6) 5_675 .
C36 C38 H38 120.1 5_675 .
C37 C38 H38 120.1 . .
C40 C39 N6 106.8(6) . .
C40 C39 H39 126.6 . .
N6 C39 H39 126.6 . .
C39 C40 N5 109.0(7) . .
C39 C40 H40 125.5 . .
N5 C40 H40 125.5 . .
N5 C41 N6 110.9(6) . .
N5 C41 H41 124.5 . .
N6 C41 H41 124.5 . .

loop_
_geom_bond_atom_site_label_1
_geom_bond_atom_site_label_2
_geom_bond_distance
_geom_bond_site_symmetry_2
Cd1 N4 2.301(5) .
Cd1 N1 2.335(5) 8_554
Cd1 O10 2.357(4) .
Cd1 O11 2.364(4) .
Cd1 O7 2.366(4) 1_545
Cd1 O8 2.486(4) 1_545
Cd1 O9 2.499(4) .
Cd2 N5 2.162(5) .
Cd2 O5 2.189(4) .
Cd2 O4 2.202(5) 7_665
Cd2 O3 2.218(4) .
Cd2 O6 2.315(4) 7_665
Cd2 Cd2 3.0875(9) 7_665
O1 C26 1.199(7) .
O2 C26 1.301(7) .
O2 H2 0.8499 .
O3 C27 1.256(8) .
O4 C27 1.218(8) .
O5 C35 1.276(7) .
O6 C35 1.230(7) .
O7 C34 1.231(7) .
O8 C34 1.243(7) .
O9 C13 1.248(6) .
O10 C13 1.264(6) .
O11 H11A 0.8500 .
O11 H11B 0.8502 .
O12 H12A 0.8501 .
O12 H12B 0.8502 .
O13 H13A 0.8501 .
O13 H13B 0.8500 .
O14 H14A 0.8501 .
O14 H14B 0.8501 .
O15 H15A 0.8495 .
O15 H15B 0.8502 .
N1 C3 1.316(8) .
N1 C1 1.359(9) .
N2 C3 1.343(8) .
N2 C2 1.369(9) .
N2 C4 1.432(7) .
N3 C12 1.352(7) .
N3 C10 1.361(7) .
N3 C7 1.434(7) .
N4 C12 1.310(7) .
N4 C11 1.375(8) .
N5 C41 1.305(9) .
N5 C40 1.375(9) .
N6 C41 1.331(8) .
N6 C39 1.361(9) .
N6 C37 1.406(9) .
C1 C2 1.355(10) .
C1 H1 0.9300 .
C2 H2A 0.9300 .
C3 H3 0.9300 .
C4 C9 1.363(9) .
C4 C5 1.387(10) .
C5 C6 1.398(8) .
C5 H5 0.9300 .
C6 C7 1.363(8) .
C6 H6 0.9300 .
C7 C8 1.384(9) .
C8 C9 1.378(8) .
C8 H8 0.9300 .
C9 H9 0.9300 .
C10 C11 1.343(8) .
C10 H10 0.9300 .
C11 H11 0.9300 .
C12 H12 0.9300 .
C13 C14 1.500(6) .
C14 C19 1.387(7) .
C14 C15 1.395(7) .
C15 C16 1.396(6) .
C15 H15 0.9300 .
C16 C17 1.390(7) .
C16 C28 1.491(6) .
C17 C18 1.395(7) .
C17 H17 0.9300 .
C18 C19 1.387(7) .
C18 C20 1.491(7) .
C19 H19 0.9300 .
C20 C21 1.395(7) .
C20 C25 1.398(7) .
C21 C22 1.385(7) .
C21 H21 0.9300 .
C22 C23 1.381(8) .
C22 H22 0.9300 .
C23 C24 1.391(8) .
C23 C26 1.494(8) .
C24 C25 1.374(7) .
C24 H24 0.9300 .
C25 C27 1.507(8) .
C28 C29 1.387(7) .
C28 C33 1.413(7) .
C29 C30 1.391(7) .
C29 H29 0.9300 .
C30 C31 1.373(7) .
C30 H30 0.9300 .
C31 C32 1.378(7) .
C31 C34 1.505(7) .
C32 C33 1.388(7) .
C32 H32 0.9300 .
C33 C35 1.502(7) .
C36 C38 1.354(10) 5_675
C36 C37 1.387(9) .
C36 H36 0.9300 .
C37 C38 1.382(9) .
C38 H38 0.9300 .
C39 C40 1.330(11) .
C39 H39 0.9300 .
C40 H40 0.9300 .
C41 H41 0.9300 .

loop_
_geom_hbond_atom_site_label_D
_geom_hbond_atom_site_label_H
_geom_hbond_atom_site_label_A
_geom_hbond_distance_DH
_geom_hbond_distance_HA
_geom_hbond_distance_DA
_geom_hbond_angle_DHA
_geom_hbond_site_symmetry_A
_geom_hbond_publ_flag
O2 H2 O8 0.85 1.74 2.581(6) 172.0 3_444 yes
O11 H11A O10 0.85 1.90 2.734(6) 168.3 2_656 yes
O11 H11B O12 0.85 2.19 3.027(7) 167.6 . yes
O12 H12A O8 0.85 2.32 3.148(8) 163.6 1_545 yes
O12 H12B O5 0.85 2.11 2.937(8) 163.4 2_646 yes
O13 H13A O15 0.85 1.75 2.60(3) 177.6 . yes
O13 H13B O10 0.85 2.28 3.13(2) 177.7 8 yes
O14 H14A O4 0.85 1.99 2.83(2) 170.2 8 yes
O14 H14B O13 0.85 1.88 2.72(3) 170.6 . yes
O15 H15A O14 0.85 1.81 2.66(3) 172.6 7_656 yes
O15 H15B O12 0.85 1.97 2.81(3) 173.2 7_656 yes

loop_
_geom_torsion_atom_site_label_1
_geom_torsion_atom_site_label_2
_geom_torsion_atom_site_label_3
_geom_torsion_atom_site_label_4
_geom_torsion
_geom_torsion_site_symmetry_1
_geom_torsion_site_symmetry_4
C3 N1 C1 C2 -0.9(11) . .
Cd1 N1 C1 C2 -170.1(7) 8 .
N1 C1 C2 N2 0.8(12) . .
C3 N2 C2 C1 -0.3(11) . .
C4 N2 C2 C1 175.3(8) . .
C1 N1 C3 N2 0.6(9) . .
Cd1 N1 C3 N2 171.2(4) 8 .
C2 N2 C3 N1 -0.2(9) . .
C4 N2 C3 N1 -175.9(6) . .
C3 N2 C4 C9 37.0(10) . .
C2 N2 C4 C9 -137.9(9) . .
C3 N2 C4 C5 -143.4(7) . .
C2 N2 C4 C5 41.8(11) . .
C9 C4 C5 C6 1.5(10) . .
N2 C4 C5 C6 -178.2(6) . .
C4 C5 C6 C7 0.1(10) . .
C5 C6 C7 C8 -1.2(10) . .
C5 C6 C7 N3 177.0(6) . .
C12 N3 C7 C6 158.3(6) . .
C10 N3 C7 C6 -30.9(9) . .
C12 N3 C7 C8 -23.4(9) . .
C10 N3 C7 C8 147.3(6) . .
C6 C7 C8 C9 0.9(10) . .
N3 C7 C8 C9 -177.4(6) . .
C5 C4 C9 C8 -1.9(11) . .
N2 C4 C9 C8 177.8(6) . .
C7 C8 C9 C4 0.7(11) . .
C12 N3 C10 C11 0.3(6) . .
C7 N3 C10 C11 -171.9(5) . .
N3 C10 C11 N4 -0.3(7) . .
C12 N4 C11 C10 0.1(6) . .
Cd1 N4 C11 C10 -177.9(4) . .
C11 N4 C12 N3 0.0(6) . .
Cd1 N4 C12 N3 178.3(3) . .
C10 N3 C12 N4 -0.2(6) . .
C7 N3 C12 N4 172.0(5) . .
Cd1 O9 C13 O10 -1.7(5) . .
Cd1 O9 C13 C14 -179.8(4) . .
Cd1 O10 C13 O9 1.8(6) . .
Cd1 O10 C13 C14 179.9(4) . .
O9 C13 C14 C19 -173.2(5) . .
O10 C13 C14 C19 8.6(7) . .
O9 C13 C14 C15 6.5(7) . .
O10 C13 C14 C15 -171.7(5) . .
C19 C14 C15 C16 -2.6(7) . .
C13 C14 C15 C16 177.7(4) . .
C14 C15 C16 C17 2.7(7) . .
C14 C15 C16 C28 178.1(4) . .
C15 C16 C17 C18 -1.3(7) . .
C28 C16 C17 C18 -176.6(4) . .
C16 C17 C18 C19 -0.3(7) . .
C16 C17 C18 C20 178.4(4) . .
C17 C18 C19 C14 0.4(7) . .
C20 C18 C19 C14 -178.3(4) . .
C15 C14 C19 C18 1.0(7) . .
C13 C14 C19 C18 -179.3(4) . .
C19 C18 C20 C21 56.1(7) . .
C17 C18 C20 C21 -122.5(5) . .
C19 C18 C20 C25 -126.2(5) . .
C17 C18 C20 C25 55.1(7) . .
C25 C20 C21 C22 1.1(8) . .
C18 C20 C21 C22 178.8(5) . .
C20 C21 C22 C23 1.9(9) . .
C21 C22 C23 C24 -3.2(9) . .
C21 C22 C23 C26 179.6(5) . .
C22 C23 C24 C25 1.6(9) . .
C26 C23 C24 C25 178.8(5) . .
C23 C24 C25 C20 1.3(9) . .
C23 C24 C25 C27 -178.8(6) . .
C21 C20 C25 C24 -2.6(8) . .
C18 C20 C25 C24 179.7(5) . .
C21 C20 C25 C27 177.5(5) . .
C18 C20 C25 C27 -0.2(8) . .
C22 C23 C26 O1 7.0(9) . .
C24 C23 C26 O1 -170.1(6) . .
C22 C23 C26 O2 -171.6(5) . .
C24 C23 C26 O2 11.2(8) . .
Cd2 O4 C27 O3 5.1(8) 7_665 .
Cd2 O4 C27 C25 -174.3(4) 7_665 .
Cd2 O3 C27 O4 -12.1(11) . .
Cd2 O3 C27 C25 167.3(5) . .
C24 C25 C27 O4 -117.7(6) . .
C20 C25 C27 O4 62.2(8) . .
C24 C25 C27 O3 62.8(7) . .
C20 C25 C27 O3 -117.3(6) . .
C17 C16 C28 C29 137.1(5) . .
C15 C16 C28 C29 -38.1(7) . .
C17 C16 C28 C33 -38.0(7) . .
C15 C16 C28 C33 146.8(5) . .
C33 C28 C29 C30 1.4(8) . .
C16 C28 C29 C30 -173.9(5) . .
C28 C29 C30 C31 1.4(8) . .
C29 C30 C31 C32 -2.0(8) . .
C29 C30 C31 C34 176.6(5) . .
C30 C31 C32 C33 -0.3(8) . .
C34 C31 C32 C33 -178.9(5) . .
C31 C32 C33 C28 3.1(8) . .
C31 C32 C33 C35 -175.3(5) . .
C29 C28 C33 C32 -3.6(8) . .
C16 C28 C33 C32 171.6(5) . .
C29 C28 C33 C35 174.6(5) . .
C16 C28 C33 C35 -10.2(8) . .
Cd1 O7 C34 O8 0.5(7) 1_565 .
Cd1 O7 C34 C31 -179.7(5) 1_565 .
Cd1 O8 C34 O7 -0.4(7) 1_565 .
Cd1 O8 C34 C31 179.7(5) 1_565 .
C30 C31 C34 O7 -160.3(6) . .
C32 C31 C34 O7 18.2(8) . .
C30 C31 C34 O8 19.5(9) . .
C32 C31 C34 O8 -161.9(6) . .
Cd2 O6 C35 O5 -4.3(10) 7_665 .
Cd2 O6 C35 C33 177.1(4) 7_665 .
Cd2 O5 C35 O6 1.1(8) . .
Cd2 O5 C35 C33 179.7(4) . .
C32 C33 C35 O6 129.6(6) . .
C28 C33 C35 O6 -48.6(8) . .
C32 C33 C35 O5 -49.1(7) . .
C28 C33 C35 O5 132.7(6) . .
C38 C36 C37 C38 0.2(13) 5_675 .
C38 C36 C37 N6 178.4(7) 5_675 .
C41 N6 C37 C38 131.8(8) . .
C39 N6 C37 C38 -48.2(11) . .
C41 N6 C37 C36 -46.4(10) . .
C39 N6 C37 C36 133.6(8) . .
C36 C37 C38 C36 -0.2(13) . 5_675
N6 C37 C38 C36 -178.3(7) . 5_675
C41 N6 C39 C40 -1.0(9) . .
C37 N6 C39 C40 179.0(7) . .
N6 C39 C40 N5 0.3(9) . .
C41 N5 C40 C39 0.5(9) . .
Cd2 N5 C40 C39 -178.3(6) . .
C40 N5 C41 N6 -1.2(9) . .
Cd2 N5 C41 N6 177.8(5) . .
C39 N6 C41 N5 1.4(9) . .
C37 N6 C41 N5 -178.6(6) . .
